data_7701076
loop_
_publ_author_name
'Wang, Weiran'
'Guo, Hongyu'
'Jones, Richard A.'

_publ_section_title
;
 Synthesis and electropolymerization of N-heterocyclic carbene complexes
 of Pd(ii) and Pt(ii) from an emissive imidazolium salt with a
 terthiophene backbone.
;
_journal_issue 38
_journal_name_full 'Dalton transactions (Cambridge, England : 2003)'
_journal_page_first 14440
_journal_page_last 14449
_journal_paper_doi 10.1039/c9dt03363g
_journal_volume 48
_journal_year 2019
_chemical_formula_moiety 'C20 H17 I2 N3 Pd S3'
_chemical_formula_sum 'C20 H17 I2 N3 Pd S3'
_chemical_formula_weight 755.75
_space_group_crystal_system monoclinic
_space_group_IT_number 14
_space_group_name_Hall '-P 2ybc'
_space_group_name_H-M_alt 'P 1 21/c 1'
_symmetry_space_group_name_Hall '-P 2ybc'
_symmetry_space_group_name_H-M 'P 1 21/c 1'
_atom_sites_solution_hydrogens geom
_audit_creation_date 2018-12-13
_audit_creation_method
;
Olex2 1.2
(compiled 2018.05.29 svn.r3508 for OlexSys, GUI svn.r5506)
;
_audit_update_record
;
2019-08-14 deposited with the CCDC.    2019-09-06 downloaded from the CCDC.
;
_cell_angle_alpha 90
_cell_angle_beta 98.853(2)
_cell_angle_gamma 90
_cell_formula_units_Z 8
_cell_length_a 22.1504(19)
_cell_length_b 11.3508(9)
_cell_length_c 19.5686(17)
_cell_measurement_reflns_used 51480
_cell_measurement_temperature 100.15
_cell_measurement_theta_max 54.89
_cell_measurement_theta_min 4.16
_cell_volume 4861.4(7)
_computing_molecular_graphics 'Olex2 (Dolomanov et al., 2009)'
_computing_publication_material 'Olex2 (Dolomanov et al., 2009)'
_computing_structure_refinement 'ShelXL (Sheldrick, 2015)'
_diffrn_ambient_temperature 100.15
_diffrn_measured_fraction_theta_full 1.000
_diffrn_measured_fraction_theta_max 0.998
_diffrn_measurement_device_type 'Rigaku AFC-12 with Saturn 724 CCD'
_diffrn_radiation_type MoK\a
_diffrn_radiation_wavelength 0.71075
_diffrn_reflns_av_R_equivalents 0.0447
_diffrn_reflns_av_unetI/netI 0.0251
_diffrn_reflns_Laue_measured_fraction_full 1.000
_diffrn_reflns_Laue_measured_fraction_max 0.998
_diffrn_reflns_limit_h_max 28
_diffrn_reflns_limit_h_min -28
_diffrn_reflns_limit_k_max 14
_diffrn_reflns_limit_k_min -14
_diffrn_reflns_limit_l_max 25
_diffrn_reflns_limit_l_min -25
_diffrn_reflns_number 89157
_diffrn_reflns_point_group_measured_fraction_full 1.000
_diffrn_reflns_point_group_measured_fraction_max 0.998
_diffrn_reflns_theta_full 25.242
_diffrn_reflns_theta_max 27.453
_diffrn_reflns_theta_min 2.081
_exptl_absorpt_coefficient_mu 3.574
_exptl_absorpt_correction_T_max 1.0000
_exptl_absorpt_correction_T_min 0.6303
_exptl_absorpt_correction_type multi-scan
_exptl_absorpt_process_details
;

Abscor. T. Higashi (2001). The Rigaku Corporation, Tokyo, Japan.

;
_exptl_crystal_colour orange
_exptl_crystal_colour_primary orange
_exptl_crystal_density_diffrn 2.065
_exptl_crystal_description prism
_exptl_crystal_F_000 2864
_exptl_crystal_preparation 'Recrystallization from dichloromethane and diethyl ether'
_exptl_crystal_size_max 0.23
_exptl_crystal_size_mid 0.15
_exptl_crystal_size_min 0.09
_refine_diff_density_max 1.626
_refine_diff_density_min -1.068
_refine_diff_density_rms 0.144
_refine_ls_extinction_method none
_refine_ls_goodness_of_fit_ref 1.161
_refine_ls_hydrogen_treatment constr
_refine_ls_matrix_type full
_refine_ls_number_parameters 628
_refine_ls_number_reflns 11098
_refine_ls_number_restraints 223
_refine_ls_restrained_S_all 1.158
_refine_ls_R_factor_all 0.0412
_refine_ls_R_factor_gt 0.0375
_refine_ls_shift/su_max 0.001
_refine_ls_shift/su_mean 0.000
_refine_ls_structure_factor_coef Fsqd
_refine_ls_weighting_details 'w=1/[\s^2^(Fo^2^)+(0.0234P)^2^+30.3023P] where P=(Fo^2^+2Fc^2^)/3'
_refine_ls_weighting_scheme calc
_refine_ls_wR_factor_gt 0.0861
_refine_ls_wR_factor_ref 0.0876
_reflns_Friedel_coverage 0.000
_reflns_number_gt 10303
_reflns_number_total 11098
_reflns_threshold_expression 'I > 2\s(I)'
_cod_data_source_file c9dt03363g2.cif
_cod_data_source_block Pd(TThIMe)(pyridine)I2
_cod_depositor_comments 'Adding full bibliography for 7701073--7701076.cif.'
_cod_database_code 7701076
_shelx_shelxl_version_number 2018/1
_shelx_space_group_comment
;
The symmetry employed for this shelxl refinement is uniquely defined
by the following loop, which should always be used as a source of
symmetry information in preference to the above space-group names.
They are only intended as comments.
;
_shelx_estimated_absorpt_t_max 0.739
_shelx_estimated_absorpt_t_min 0.494
_olex2_refinement_description
;
1. Fixed Uiso
 At 1.2 times of:
  All C(H) groups
 At 1.5 times of:
  All C(H,H,H) groups
2. Restrained distances
 Pd1-I1 \\sim Pd1-I1A
 with sigma of 0.02
 Pd1-I2 \\sim Pd1-I2A
 with sigma of 0.02
 Pd2-I3 \\sim Pd2-I3A
 with sigma of 0.02
 Pd2-I4 \\sim Pd2-I4A
 with sigma of 0.02
 C23-C24 \\sim C23A-C24
 with sigma of 0.02
 C23-C22 \\sim C23A-C22A
 with sigma of 0.02
 C24-S1 \\sim C24-S1A
 with sigma of 0.02
 C22-C21 \\sim C22A-C21A
 with sigma of 0.02
 C21-S1 \\sim C21A-S1A
 with sigma of 0.02
 C23-C21 \\sim C23A-C21A
 with sigma of 0.04
 C24-C22 \\sim C24-C22A
 with sigma of 0.04
 C24-C21 \\sim C24-C21A
 with sigma of 0.04
 C22-S1 \\sim C22A-S1A
 with sigma of 0.04
 S3-C29 \\sim S3A-C29
 with sigma of 0.02
 S3-C32 \\sim S3A-C32A
 with sigma of 0.02
 C30-C29 \\sim C30A-C29
 with sigma of 0.02
 C30-C31 \\sim C30A-C31A
 with sigma of 0.02
 C31-C32 \\sim C31A-C32A
 with sigma of 0.02
 S3-C31 \\sim S3A-C31A
 with sigma of 0.04
 C30-C32 \\sim C30A-C32A
 with sigma of 0.04
 C29-C31 \\sim C29-C31A
 with sigma of 0.04
 C29-C32 \\sim C29-C32A
 with sigma of 0.04
 S6-C4 \\sim S6A-C4
 with sigma of 0.02
 S6-C1 \\sim S6A-C1A
 with sigma of 0.02
 C3-C4 \\sim C3A-C4
 with sigma of 0.02
 C3-C2 \\sim C3A-C2A
 with sigma of 0.02
 C1-C2 \\sim C1A-C2A
 with sigma of 0.02
 S6-C2 \\sim S6A-C2A
 with sigma of 0.04
 C3-C1 \\sim C3A-C1A
 with sigma of 0.04
 C4-C1 \\sim C4-C1A
 with sigma of 0.04
 C4-C2 \\sim C4-C2A
 with sigma of 0.04
3. Restrained planarity
 S6, C1, C2, C3, C4
 with sigma of 0.01
 S1, C21, C22, C23, C24
 with sigma of 0.01
 S1A, C21A, C22A, C23A, C24
 with sigma of 0.01
 S3, C29, C30, C31, C32
 with sigma of 0.01
 S3A, C29, C30A, C31A, C32A
 with sigma of 0.01
 S6A, C4, C3A, C2A, C1A
 with sigma of 0.01
4. Uiso/Uaniso restraints and constraints
Pd1 \\sim I1 \\sim Pd1 \\sim I2: within 2A with sigma of 0.04 and sigma for
terminal atoms of 0.08
Pd1 \\sim I1A \\sim Pd1 \\sim I2A: within 2A with sigma of 0.04 and sigma for
terminal atoms of 0.08
Pd2 \\sim I3 \\sim Pd2 \\sim I4: within 2A with sigma of 0.04 and sigma for
terminal atoms of 0.08
Pd2 \\sim I3A \\sim Pd2 \\sim I4A: within 2A with sigma of 0.04 and sigma for
terminal atoms of 0.08
C1 \\sim C2 \\sim C3 \\sim C4 \\sim S6: within 2A with sigma of 0.01 and sigma
for terminal atoms of 0.02
C21 \\sim C22 \\sim C23 \\sim C24 \\sim S1: within 2A with sigma of 0.01 and
sigma for terminal atoms of 0.02
C21A \\sim C22A \\sim C23A \\sim C24 \\sim S1A: within 2A with sigma of 0.01
and sigma for terminal atoms of 0.02
S3 \\sim C29 \\sim C30 \\sim C31 \\sim C32: within 2A with sigma of 0.01 and
sigma for terminal atoms of 0.02
S3A \\sim C29 \\sim C30A \\sim C31A \\sim C32A: within 2A with sigma of 0.01
and sigma for terminal atoms of 0.02
C1A \\sim C2A \\sim C3A \\sim C4 \\sim S6A: within 2A with sigma of 0.01 and
sigma for terminal atoms of 0.02
Uanis(I2A) = Uanis(I2)
Uanis(I1A) = Uanis(I1)
Uanis(I3A) = Uanis(I3)
Uanis(I4) = Uanis(I4A)
Uanis(C3A) = Uanis(C3)
Uanis(C2A) = Uanis(C2)
Uanis(S6A) = Uanis(S6)
Uanis(C1A) = Uanis(C1)
5. Others
 Sof(C3A)=Sof(H3A)=Sof(C2A)=Sof(H2A)=Sof(C1A)=Sof(H1A)=Sof(S6A)=1-FVAR(1)
 Sof(C3)=Sof(H3)=Sof(C2)=Sof(H2)=Sof(C1)=Sof(H1)=Sof(S6)=FVAR(1)
 Sof(C23A)=Sof(H23A)=Sof(C22A)=Sof(H22A)=Sof(C21A)=Sof(H21A)=Sof(S1A)=1-FVAR(2)
 Sof(C23)=Sof(H23)=Sof(C22)=Sof(H22)=Sof(C21)=Sof(H21)=Sof(S1)=FVAR(2)
 Sof(C30A)=Sof(H30A)=Sof(C31A)=Sof(H31A)=Sof(C32A)=Sof(H32A)=Sof(S3A)=1-FVAR(3)
 Sof(C30)=Sof(H30)=Sof(C31)=Sof(H31)=Sof(C32)=Sof(H32)=Sof(S3)=FVAR(3)
 Sof(I4A)=Sof(I3A)=1-FVAR(4)
 Sof(I3)=Sof(I4)=FVAR(4)
 Sof(I1A)=Sof(I2A)=1-FVAR(5)
 Sof(I2)=Sof(I1)=FVAR(5)
6.a Aromatic/amide H refined with riding coordinates:
 C3(H3), C2(H2), C1(H1), C3A(H3A), C2A(H2A), C1A(H1A), C23(H23), C22(H22),
 C21(H21), C23A(H23A), C22A(H22A), C21A(H21A), C30(H30), C31(H31), C32(H32),
 C30A(H30A), C31A(H31A), C32A(H32A), C10(H10), C20(H20), C17(H17), C39(H39),
 C18(H18), C40(H40), C19(H19), C37(H37), C16(H16), C11(H11), C38(H38), C36(H36),
  C12(H12)
6.b Idealised Me refined as rotating group:
 C35(H35A,H35B,H35C), C13(H13A,H13B,H13C), C15(H15A,H15B,H15C), C33(H33A,H33B,
 H33C)
;
_olex2_date_sample_data_collection 2018-10-06
_olex2_submission_special_instructions 'No special instructions were received'

loop_
_space_group_symop_operation_xyz
'x, y, z'
'-x, y+1/2, -z+1/2'
'-x, -y, -z'
'x, -y-1/2, z-1/2'

loop_
_atom_site_label
_atom_site_type_symbol
_atom_site_fract_x
_atom_site_fract_y
_atom_site_fract_z
_atom_site_U_iso_or_equiv
_atom_site_adp_type
_atom_site_occupancy
_atom_site_site_symmetry_order
_atom_site_calc_flag
_atom_site_refinement_flags_posn
_atom_site_refinement_flags_adp
_atom_site_refinement_flags_occupancy
_atom_site_disorder_assembly
_atom_site_disorder_group
C3 C -0.1718(4) 1.0038(8) 0.3224(5) 0.0308(17) Uani 0.783(5) 1 d D U P A 1
H3 H -0.143227 0.989102 0.291844 0.037 Uiso 0.783(5) 1 calc R . P A 1
C2 C -0.1997(3) 1.1138(7) 0.3288(4) 0.0288(15) Uani 0.783(5) 1 d D U P A 1
H2 H -0.192059 1.181440 0.302892 0.035 Uiso 0.783(5) 1 calc R . P A 1
C1 C -0.2389(3) 1.1131(7) 0.3763(4) 0.0272(15) Uani 0.783(5) 1 d D U P A 1
H1 H -0.261558 1.179808 0.387158 0.033 Uiso 0.783(5) 1 calc R . P A 1
S6 S -0.24247(8) 0.97734(15) 0.41385(9) 0.0254(4) Uani 0.783(5) 1 d D U P A 1
C3A C -0.2232(8) 0.988(2) 0.4069(12) 0.0308(17) Uani 0.217(5) 1 d D U P A 2
H3A H -0.237279 0.955138 0.446303 0.037 Uiso 0.217(5) 1 calc R . P A 2
C2A C -0.2343(13) 1.105(2) 0.3887(15) 0.0288(15) Uani 0.217(5) 1 d D U P A 2
H2A H -0.255756 1.159459 0.413004 0.035 Uiso 0.217(5) 1 calc R . P A 2
C1A C -0.2097(11) 1.1304(19) 0.3306(14) 0.0272(15) Uani 0.217(5) 1 d D U P A 2
H1A H -0.212080 1.205626 0.309113 0.033 Uiso 0.217(5) 1 calc R . P A 2
S6A S -0.1740(4) 1.0107(7) 0.3008(4) 0.0254(4) Uani 0.217(5) 1 d D U P A 2
C23 C 0.3334(6) 0.5079(15) 0.3172(5) 0.024(3) Uani 0.767(6) 1 d D U P B 1
H23 H 0.363879 0.481100 0.291612 0.029 Uiso 0.767(6) 1 calc R . P B 1
C22 C 0.3113(4) 0.6273(8) 0.3138(4) 0.0224(16) Uani 0.767(6) 1 d D U P B 1
H22 H 0.324963 0.687655 0.286229 0.027 Uiso 0.767(6) 1 calc R . P B 1
C21 C 0.2685(4) 0.6415(7) 0.3552(4) 0.0250(19) Uani 0.767(6) 1 d D U P B 1
H21 H 0.248277 0.714079 0.360262 0.030 Uiso 0.767(6) 1 calc R . P B 1
S1 S 0.25423(10) 0.5125(2) 0.39846(13) 0.0249(6) Uani 0.767(6) 1 d D U P B 1
C23A C 0.2677(9) 0.502(2) 0.3929(12) 0.021(4) Uani 0.233(6) 1 d D U P B 2
H23A H 0.245569 0.469798 0.426496 0.025 Uiso 0.233(6) 1 calc R . P B 2
C22A C 0.2636(13) 0.623(2) 0.3709(13) 0.022(5) Uani 0.233(6) 1 d D U P B 2
H22A H 0.238741 0.680743 0.387696 0.026 Uiso 0.233(6) 1 calc R . P B 2
C21A C 0.3002(11) 0.642(2) 0.3227(12) 0.022(5) Uani 0.233(6) 1 d D U P B 2
H21A H 0.304060 0.716265 0.301602 0.027 Uiso 0.233(6) 1 calc R . P B 2
S1A S 0.3400(5) 0.5158(12) 0.3032(5) 0.021(2) Uani 0.233(6) 1 d D U P B 2
C30 C 0.4055(4) 0.0660(14) 0.5707(8) 0.033(3) Uani 0.756(6) 1 d D U P C 1
H30 H 0.419443 0.143911 0.581455 0.040 Uiso 0.756(6) 1 calc R . P C 1
C31 C 0.4175(3) -0.0101(7) 0.6199(4) 0.0271(15) Uani 0.756(6) 1 d D U P C 1
H31 H 0.438403 0.002920 0.665368 0.033 Uiso 0.756(6) 1 calc R . P C 1
C32 C 0.3938(3) -0.1125(7) 0.5925(4) 0.0215(14) Uani 0.756(6) 1 d D U P C 1
H32 H 0.395941 -0.184905 0.617083 0.026 Uiso 0.756(6) 1 calc R . P C 1
S3 S 0.35843(10) -0.09639(17) 0.50629(13) 0.0237(6) Uani 0.756(6) 1 d D U P C 1
C30A C 0.3614(9) -0.070(2) 0.5096(16) 0.032(5) Uani 0.244(6) 1 d D U P C 2
H30A H 0.338353 -0.106523 0.470252 0.038 Uiso 0.244(6) 1 calc R . P C 2
C31A C 0.3785(10) -0.1341(18) 0.5650(12) 0.034(4) Uani 0.244(6) 1 d D U P C 2
H31A H 0.371091 -0.215200 0.572207 0.041 Uiso 0.244(6) 1 calc R . P C 2
C32A C 0.4094(9) -0.0559(16) 0.6093(11) 0.036(4) Uani 0.244(6) 1 d D U P C 2
H32A H 0.427603 -0.077053 0.654799 0.043 Uiso 0.244(6) 1 calc R . P C 2
S3A S 0.4135(4) 0.0904(9) 0.5761(7) 0.030(2) Uani 0.244(6) 1 d D U P C 2
I3 I 0.50084(3) 0.16516(5) 0.21128(3) 0.01864(11) Uani 0.8833(17) 1 d D U P D 1
I4 I 0.30189(2) -0.08425(5) 0.17119(3) 0.02835(14) Uani 0.8833(17) 1 d D U P D 1
I4A I 0.29517(16) -0.0484(4) 0.1430(3) 0.02835(14) Uani 0.1167(17) 1 d D U P D 2
I3A I 0.5079(2) 0.1356(4) 0.2171(3) 0.01864(11) Uani 0.1167(17) 1 d D U P D 2
I2 I 0.01439(2) 0.61115(6) 0.22289(3) 0.02975(13) Uani 0.9142(16) 1 d D U P E 1
I1 I -0.20650(2) 0.46946(5) 0.13303(3) 0.02515(13) Uani 0.9142(16) 1 d D U P E 1
I1A I -0.1989(2) 0.4289(5) 0.1587(3) 0.02515(13) Uani 0.0858(16) 1 d D U P E 2
I2A I 0.0021(3) 0.6512(6) 0.2120(3) 0.02975(13) Uani 0.0858(16) 1 d D U P E 2
Pd2 Pd 0.40548(2) 0.02616(3) 0.18740(2) 0.01409(7) Uani 1 1 d D U . . .
Pd1 Pd -0.09253(2) 0.52159(3) 0.17590(2) 0.01477(7) Uani 1 1 d D U . . .
S2 S 0.32639(5) 0.26554(10) 0.46301(6) 0.0180(2) Uani 1 1 d . . . . .
S4 S -0.17102(5) 0.73592(10) 0.45858(6) 0.0199(2) Uani 1 1 d . . . . .
S5 S -0.09416(7) 0.52044(16) 0.56812(7) 0.0392(3) Uani 1 1 d . . . . .
N3 N -0.06039(16) 0.4381(3) 0.09198(18) 0.0150(7) Uani 1 1 d . . . . .
N6 N 0.43562(17) -0.0553(3) 0.10211(18) 0.0150(7) Uani 1 1 d . . . . .
N5 N 0.38604(16) 0.0467(3) 0.33302(19) 0.0154(7) Uani 1 1 d . . . . .
N4 N 0.35105(16) 0.2021(3) 0.27144(19) 0.0147(7) Uani 1 1 d . . . . .
N2 N -0.11675(18) 0.5299(3) 0.31920(19) 0.0187(8) Uani 1 1 d . . . . .
N1 N -0.14222(17) 0.6979(3) 0.26567(19) 0.0163(7) Uani 1 1 d . . . . .
C4 C -0.19068(18) 0.9191(4) 0.3657(2) 0.0195(9) Uani 1 1 d D U . . .
C24 C 0.30715(19) 0.4368(4) 0.3601(2) 0.0184(8) Uani 1 1 d D U . . .
C10 C -0.1617(2) 0.3909(4) 0.4812(3) 0.0238(10) Uani 1 1 d . . . . .
H10 H -0.186438 0.362967 0.440414 0.029 Uiso 1 1 calc R . . . .
C34 C 0.37846(19) 0.0954(4) 0.2693(2) 0.0143(8) Uani 1 1 d . . . . .
C8 C -0.1443(2) 0.5987(4) 0.4369(2) 0.0203(9) Uani 1 1 d . . . . .
C14 C -0.1198(2) 0.5875(4) 0.2584(2) 0.0173(9) Uani 1 1 d . . . . .
C28 C 0.3581(2) 0.1293(4) 0.4483(2) 0.0175(9) Uani 1 1 d . . . . .
C20 C -0.0153(2) 0.3576(4) 0.1050(2) 0.0183(9) Uani 1 1 d . . . . .
H20 H 0.001965 0.342235 0.151704 0.022 Uiso 1 1 calc R . . . .
C17 C -0.0636(2) 0.4028(4) -0.0296(2) 0.0214(9) Uani 1 1 d . . . . .
H17 H -0.080935 0.420731 -0.075954 0.026 Uiso 1 1 calc R . . . .
C26 C 0.34211(19) 0.2243(4) 0.3400(2) 0.0151(8) Uani 1 1 d . . . . .
C5 C -0.1719(2) 0.7979(4) 0.3764(2) 0.0183(9) Uani 1 1 d . . . . .
C9 C -0.1368(2) 0.5028(4) 0.4870(2) 0.0224(10) Uani 1 1 d . . . . .
C6 C -0.15276(19) 0.7117(4) 0.3345(2) 0.0170(8) Uani 1 1 d . . . . .
C25 C 0.32200(19) 0.3150(4) 0.3776(2) 0.0156(8) Uani 1 1 d . . . . .
C39 C 0.5099(2) -0.1732(5) 0.0566(3) 0.0255(10) Uani 1 1 d . . . . .
H39 H 0.547019 -0.216443 0.064859 0.031 Uiso 1 1 calc R . . . .
C27 C 0.36289(19) 0.1233(4) 0.3785(2) 0.0162(8) Uani 1 1 d . . . . .
C7 C -0.1372(2) 0.6037(4) 0.3679(2) 0.0174(9) Uani 1 1 d . . . . .
C18 C -0.0170(2) 0.3190(4) -0.0159(2) 0.0229(10) Uani 1 1 d . . . . .
H18 H -0.002095 0.278682 -0.052411 0.027 Uiso 1 1 calc R . . . .
C40 C 0.4883(2) -0.1164(4) 0.1108(2) 0.0213(9) Uani 1 1 d . . . . .
H40 H 0.511678 -0.120648 0.155727 0.026 Uiso 1 1 calc R . . . .
C19 C 0.0069(2) 0.2965(4) 0.0526(2) 0.0206(9) Uani 1 1 d . . . . .
H19 H 0.038286 0.239433 0.063620 0.025 Uiso 1 1 calc R . . . .
C29 C 0.3756(2) 0.0490(4) 0.5061(2) 0.0250(10) Uani 1 1 d D U . . .
C37 C 0.4228(3) -0.1042(4) -0.0186(2) 0.0272(11) Uani 1 1 d . . . . .
H37 H 0.399219 -0.097716 -0.063325 0.033 Uiso 1 1 calc R . . . .
C16 C -0.0844(2) 0.4598(4) 0.0255(2) 0.0177(9) Uani 1 1 d . . . . .
H16 H -0.116499 0.515681 0.015996 0.021 Uiso 1 1 calc R . . . .
C35 C 0.4146(2) -0.0679(4) 0.3506(3) 0.0229(10) Uani 1 1 d . . . . .
H35A H 0.383309 -0.124569 0.359477 0.034 Uiso 1 1 calc GR . . . .
H35B H 0.445342 -0.060054 0.392055 0.034 Uiso 1 1 calc GR . . . .
H35C H 0.434184 -0.095883 0.312006 0.034 Uiso 1 1 calc GR . . . .
C13 C -0.1525(2) 0.7837(4) 0.2096(2) 0.0259(10) Uani 1 1 d . . . . .
H13A H -0.116393 0.834021 0.211127 0.039 Uiso 1 1 calc GR . . . .
H13B H -0.188075 0.832347 0.214751 0.039 Uiso 1 1 calc GR . . . .
H13C H -0.160012 0.742269 0.165115 0.039 Uiso 1 1 calc GR . . . .
C11 C -0.1471(3) 0.3222(5) 0.5415(3) 0.0375(14) Uani 1 1 d . . . . .
H11 H -0.160668 0.243547 0.545827 0.045 Uiso 1 1 calc R . . . .
C15 C -0.0924(2) 0.4105(4) 0.3319(3) 0.0264(10) Uani 1 1 d . . . . .
H15A H -0.079304 0.379928 0.289692 0.040 Uiso 1 1 calc GR . . . .
H15B H -0.124127 0.359259 0.345374 0.040 Uiso 1 1 calc GR . . . .
H15C H -0.057316 0.412568 0.369185 0.040 Uiso 1 1 calc GR . . . .
C38 C 0.4772(2) -0.1669(5) -0.0091(3) 0.0264(10) Uani 1 1 d . . . . .
H38 H 0.491616 -0.204417 -0.046903 0.032 Uiso 1 1 calc R . . . .
C33 C 0.3313(2) 0.2749(4) 0.2109(2) 0.0252(10) Uani 1 1 d . . . . .
H33A H 0.364707 0.327182 0.202965 0.038 Uiso 1 1 calc GR . . . .
H33B H 0.295964 0.322302 0.218713 0.038 Uiso 1 1 calc GR . . . .
H33C H 0.319815 0.224375 0.170428 0.038 Uiso 1 1 calc GR . . . .
C36 C 0.4032(2) -0.0509(4) 0.0382(2) 0.0235(10) Uani 1 1 d . . . . .
H36 H 0.365433 -0.009827 0.031509 0.028 Uiso 1 1 calc R . . . .
C12 C -0.1117(3) 0.3811(6) 0.5921(3) 0.0424(16) Uani 1 1 d . . . . .
H12 H -0.097807 0.348746 0.636478 0.051 Uiso 1 1 calc R . . . .

loop_
_atom_site_aniso_label
_atom_site_aniso_U_11
_atom_site_aniso_U_22
_atom_site_aniso_U_33
_atom_site_aniso_U_23
_atom_site_aniso_U_13
_atom_site_aniso_U_12
C3 0.028(3) 0.027(3) 0.038(4) -0.012(3) 0.005(3) -0.006(2)
C2 0.029(3) 0.021(3) 0.035(3) -0.005(2) -0.001(3) -0.004(2)
C1 0.026(3) 0.016(3) 0.038(3) -0.008(3) 0.000(3) 0.007(2)
S6 0.0222(8) 0.0214(8) 0.0337(9) -0.0093(6) 0.0078(7) 0.0048(6)
C3A 0.028(3) 0.027(3) 0.038(4) -0.012(3) 0.005(3) -0.006(2)
C2A 0.029(3) 0.021(3) 0.035(3) -0.005(2) -0.001(3) -0.004(2)
C1A 0.026(3) 0.016(3) 0.038(3) -0.008(3) 0.000(3) 0.007(2)
S6A 0.0222(8) 0.0214(8) 0.0337(9) -0.0093(6) 0.0078(7) 0.0048(6)
C23 0.027(4) 0.021(4) 0.025(5) -0.002(4) 0.003(4) 0.000(3)
C22 0.027(4) 0.016(3) 0.023(3) -0.001(3) 0.001(3) 0.000(3)
C21 0.028(4) 0.013(3) 0.033(4) 0.002(3) 0.003(3) 0.004(3)
S1 0.0225(10) 0.0185(9) 0.0359(11) -0.0059(7) 0.0112(8) 0.0071(7)
C23A 0.022(8) 0.017(8) 0.027(7) -0.003(6) 0.013(7) 0.004(7)
C22A 0.026(8) 0.018(8) 0.025(8) -0.002(7) 0.016(7) 0.009(7)
C21A 0.029(8) 0.017(7) 0.023(8) 0.001(6) 0.010(7) 0.005(6)
S1A 0.029(4) 0.016(3) 0.019(3) 0.003(3) 0.006(3) -0.003(2)
C30 0.024(4) 0.053(6) 0.022(4) -0.005(4) 0.003(3) -0.014(4)
C31 0.028(3) 0.028(4) 0.025(3) 0.003(3) 0.003(3) -0.003(3)
C32 0.027(3) 0.022(3) 0.016(3) 0.005(3) 0.007(3) 0.006(3)
S3 0.0360(10) 0.0109(9) 0.0266(10) 0.0026(7) 0.0128(8) 0.0024(7)
C30A 0.036(8) 0.032(8) 0.028(8) 0.000(7) 0.007(7) 0.012(7)
C31A 0.037(8) 0.033(8) 0.032(8) 0.008(8) 0.008(7) 0.014(7)
C32A 0.034(8) 0.038(8) 0.033(8) 0.004(8) 0.000(7) 0.001(7)
S3A 0.029(3) 0.035(4) 0.025(4) 0.001(3) 0.002(3) -0.010(3)
I3 0.0206(2) 0.0187(3) 0.01657(18) 0.00151(19) 0.00259(15) -0.00411(19)
I4 0.02303(18) 0.0301(3) 0.0331(3) -0.0109(2) 0.00814(18) -0.01168(16)
I4A 0.02303(18) 0.0301(3) 0.0331(3) -0.0109(2) 0.00814(18) -0.01168(16)
I3A 0.0206(2) 0.0187(3) 0.01657(18) 0.00151(19) 0.00259(15) -0.00411(19)
I2 0.0199(2) 0.0457(3) 0.0245(2) -0.0150(2) 0.00616(16) -0.00836(19)
I1 0.01635(16) 0.0269(2) 0.0329(3) -0.0103(2) 0.00621(16) -0.00167(15)
I1A 0.01635(16) 0.0269(2) 0.0329(3) -0.0103(2) 0.00621(16) -0.00167(15)
I2A 0.0199(2) 0.0457(3) 0.0245(2) -0.0150(2) 0.00616(16) -0.00836(19)
Pd2 0.01452(15) 0.01318(15) 0.01499(15) -0.00297(12) 0.00360(12) 0.00033(12)
Pd1 0.01535(15) 0.01584(16) 0.01389(15) -0.00284(12) 0.00473(12) 0.00038(12)
S2 0.0198(5) 0.0178(5) 0.0183(5) -0.0001(4) 0.0086(4) 0.0025(4)
S4 0.0211(5) 0.0218(5) 0.0189(5) -0.0050(4) 0.0094(4) -0.0014(4)
S5 0.0318(7) 0.0617(10) 0.0233(6) -0.0030(6) 0.0011(5) 0.0058(7)
N3 0.0146(17) 0.0156(17) 0.0158(17) -0.0023(14) 0.0055(14) -0.0003(14)
N6 0.0184(18) 0.0126(17) 0.0139(17) -0.0025(13) 0.0023(14) -0.0001(14)
N5 0.0169(17) 0.0140(17) 0.0167(17) 0.0012(14) 0.0069(14) 0.0040(14)
N4 0.0156(17) 0.0110(16) 0.0180(18) -0.0017(14) 0.0040(14) 0.0026(13)
N2 0.0236(19) 0.0173(19) 0.0173(18) 0.0006(15) 0.0104(15) 0.0021(15)
N1 0.0208(18) 0.0143(17) 0.0150(17) -0.0025(14) 0.0065(14) 0.0020(14)
C4 0.0142(19) 0.020(2) 0.024(2) -0.0076(17) 0.0026(16) -0.0015(16)
C24 0.0181(19) 0.017(2) 0.020(2) -0.0027(16) 0.0028(16) 0.0023(16)
C10 0.033(3) 0.019(2) 0.023(2) 0.0041(18) 0.020(2) 0.008(2)
C34 0.0144(19) 0.0111(19) 0.018(2) -0.0028(16) 0.0048(16) -0.0005(15)
C8 0.019(2) 0.023(2) 0.020(2) -0.0012(18) 0.0072(17) -0.0023(18)
C14 0.018(2) 0.014(2) 0.021(2) -0.0022(17) 0.0052(17) -0.0009(16)
C28 0.016(2) 0.016(2) 0.022(2) 0.0016(17) 0.0074(17) 0.0012(16)
C20 0.016(2) 0.021(2) 0.018(2) -0.0016(17) 0.0024(17) 0.0021(17)
C17 0.022(2) 0.025(2) 0.016(2) 0.0004(18) 0.0013(17) -0.0052(18)
C26 0.0115(18) 0.017(2) 0.017(2) 0.0005(16) 0.0030(15) -0.0006(16)
C5 0.016(2) 0.018(2) 0.021(2) -0.0047(17) 0.0061(17) -0.0026(17)
C9 0.021(2) 0.029(3) 0.019(2) 0.0031(19) 0.0074(18) 0.0054(19)
C6 0.015(2) 0.018(2) 0.019(2) -0.0030(17) 0.0048(16) -0.0007(16)
C25 0.0152(19) 0.016(2) 0.016(2) -0.0002(16) 0.0037(16) -0.0001(16)
C39 0.022(2) 0.032(3) 0.025(2) -0.003(2) 0.0106(19) 0.003(2)
C27 0.0147(19) 0.0119(19) 0.023(2) -0.0014(17) 0.0063(17) -0.0006(16)
C7 0.016(2) 0.017(2) 0.019(2) -0.0017(17) 0.0059(17) -0.0011(16)
C18 0.023(2) 0.026(2) 0.022(2) -0.0073(19) 0.0106(18) -0.0059(19)
C40 0.018(2) 0.027(2) 0.019(2) -0.0020(19) 0.0037(17) 0.0028(18)
C19 0.017(2) 0.022(2) 0.024(2) -0.0033(18) 0.0075(18) 0.0013(17)
C29 0.023(2) 0.031(2) 0.025(2) 0.0073(19) 0.0145(18) 0.0082(19)
C37 0.044(3) 0.022(2) 0.014(2) -0.0010(18) -0.002(2) 0.004(2)
C16 0.017(2) 0.018(2) 0.018(2) -0.0013(17) 0.0006(16) -0.0027(16)
C35 0.029(2) 0.015(2) 0.028(2) 0.0044(18) 0.011(2) 0.0099(19)
C13 0.038(3) 0.023(2) 0.018(2) 0.0019(19) 0.007(2) 0.006(2)
C11 0.049(3) 0.033(3) 0.037(3) 0.012(2) 0.025(3) 0.018(3)
C15 0.037(3) 0.019(2) 0.025(2) 0.0041(19) 0.011(2) 0.008(2)
C38 0.035(3) 0.027(3) 0.020(2) -0.0044(19) 0.013(2) -0.006(2)
C33 0.032(3) 0.024(2) 0.019(2) 0.0011(19) -0.0008(19) 0.010(2)
C36 0.028(2) 0.022(2) 0.017(2) -0.0036(18) -0.0052(18) 0.0081(19)
C12 0.047(4) 0.056(4) 0.027(3) 0.014(3) 0.015(3) 0.029(3)

loop_
_atom_type_symbol
_atom_type_description
_atom_type_scat_dispersion_real
_atom_type_scat_dispersion_imag
_atom_type_scat_source
C C 0.0033 0.0016 'International Tables Vol C Tables 4.2.6.8 and 6.1.1.4'
H H 0.0000 0.0000 'International Tables Vol C Tables 4.2.6.8 and 6.1.1.4'
I I -0.4742 1.8119 'International Tables Vol C Tables 4.2.6.8 and 6.1.1.4'
N N 0.0061 0.0033 'International Tables Vol C Tables 4.2.6.8 and 6.1.1.4'
Pd Pd -0.9988 1.0072 'International Tables Vol C Tables 4.2.6.8 and 6.1.1.4'
S S 0.1246 0.1234 'International Tables Vol C Tables 4.2.6.8 and 6.1.1.4'

loop_
_geom_angle_atom_site_label_1
_geom_angle_atom_site_label_2
_geom_angle_atom_site_label_3
_geom_angle
C2 C3 H3 123.8
C4 C3 H3 123.8
C4 C3 C2 112.5(8)
C3 C2 H2 123.5
C1 C2 C3 112.9(8)
C1 C2 H2 123.5
C2 C1 H1 124.1
C2 C1 S6 111.9(7)
S6 C1 H1 124.1
C1 S6 C4 91.8(3)
C2A C3A H3A 120.9
C2A C3A C4 118(2)
C4 C3A H3A 120.9
C3A C2A H2A 125.1
C1A C2A C3A 110(2)
C1A C2A H2A 125.1
C2A C1A H1A 123.8
C2A C1A S6A 112(2)
S6A C1A H1A 123.8
C1A S6A C4 93.7(11)
C22 C23 H23 122.8
C24 C23 H23 122.8
C24 C23 C22 114.4(13)
C23 C22 H22 124.7
C21 C22 C23 110.6(10)
C21 C22 H22 124.7
C22 C21 H21 123.6
C22 C21 S1 112.8(8)
S1 C21 H21 123.6
C24 S1 C21 91.2(4)
C22A C23A H23A 123.6
C24 C23A H23A 123.6
C24 C23A C22A 113(2)
C23A C22A H22A 124.9
C21A C22A C23A 110(2)
C21A C22A H22A 124.9
C22A C21A H21A 123.4
C22A C21A S1A 113(2)
S1A C21A H21A 123.4
C24 S1A C21A 90.5(11)
C31 C30 H30 115.9
C31 C30 C29 128.2(13)
C29 C30 H30 115.9
C30 C31 H31 127.5
C30 C31 C32 104.9(10)
C32 C31 H31 127.5
C31 C32 H32 123.8
C31 C32 S3 112.3(6)
S3 C32 H32 123.8
C29 S3 C32 92.1(3)
C31A C30A H30A 118.7
C31A C30A C29 123(2)
C29 C30A H30A 118.7
C30A C31A H31A 128.6
C30A C31A C32A 102.8(19)
C32A C31A H31A 128.6
C31A C32A H32A 122.4
C31A C32A S3A 115.2(15)
S3A C32A H32A 122.4
C29 S3A C32A 89.3(9)
I4 Pd2 I3 170.96(2)
I3A Pd2 I4A 168.84(14)
N6 Pd2 I3 93.47(10)
N6 Pd2 I4 94.22(10)
N6 Pd2 I4A 89.36(13)
N6 Pd2 I3A 90.86(16)
C34 Pd2 I3 87.25(12)
C34 Pd2 I4 85.29(12)
C34 Pd2 I4A 90.79(15)
C34 Pd2 I3A 89.50(17)
C34 Pd2 N6 177.37(16)
I1 Pd1 I2 169.79(2)
I1A Pd1 I2A 165.64(16)
N3 Pd1 I2 93.02(10)
N3 Pd1 I1 94.22(10)
N3 Pd1 I1A 97.29(14)
N3 Pd1 I2A 96.48(16)
C14 Pd1 I2 86.51(13)
C14 Pd1 I1 86.88(13)
C14 Pd1 I1A 82.56(16)
C14 Pd1 I2A 84.06(18)
C14 Pd1 N3 175.17(17)
C28 S2 C25 95.3(2)
C8 S4 C5 95.3(2)
C12 S5 C9 91.7(3)
C20 N3 Pd1 119.0(3)
C20 N3 C16 118.5(4)
C16 N3 Pd1 122.5(3)
C40 N6 Pd2 120.1(3)
C36 N6 Pd2 122.2(3)
C36 N6 C40 117.7(4)
C34 N5 C27 109.2(3)
C34 N5 C35 124.6(4)
C27 N5 C35 126.2(4)
C34 N4 C26 108.6(4)
C34 N4 C33 124.1(4)
C26 N4 C33 127.2(4)
C14 N2 C7 109.5(4)
C14 N2 C15 124.4(4)
C7 N2 C15 126.1(4)
C14 N1 C6 108.5(4)
C14 N1 C13 123.5(4)
C6 N1 C13 127.9(4)
C3 C4 S6 110.9(5)
C3 C4 C5 129.9(5)
C3A C4 S6A 106.1(11)
C3A C4 C5 127.6(11)
C5 C4 S6 119.1(3)
C5 C4 S6A 126.3(4)
C23 C24 S1 111.0(8)
C23 C24 C25 127.6(9)
C23A C24 S1A 113.3(12)
C23A C24 C25 122.5(13)
C25 C24 S1 121.3(3)
C25 C24 S1A 124.1(6)
C9 C10 H10 123.2
C9 C10 C11 113.7(5)
C11 C10 H10 123.2
N5 C34 Pd2 125.5(3)
N5 C34 N4 109.1(4)
N4 C34 Pd2 125.3(3)
C9 C8 S4 120.8(3)
C7 C8 S4 107.1(3)
C7 C8 C9 131.9(4)
N2 C14 Pd1 124.2(3)
N2 C14 N1 108.9(4)
N1 C14 Pd1 126.9(3)
C27 C28 S2 107.4(3)
C27 C28 C29 133.0(4)
C29 C28 S2 119.6(3)
N3 C20 H20 118.9
N3 C20 C19 122.3(4)
C19 C20 H20 118.9
C18 C17 H17 120.4
C16 C17 H17 120.4
C16 C17 C18 119.1(4)
N4 C26 C27 106.4(4)
C25 C26 N4 138.3(4)
C25 C26 C27 115.3(4)
C4 C5 S4 118.6(3)
C6 C5 S4 107.4(3)
C6 C5 C4 134.1(4)
C10 C9 S5 109.7(4)
C10 C9 C8 128.9(5)
C8 C9 S5 121.4(4)
C5 C6 N1 139.0(4)
C5 C6 C7 114.6(4)
C7 C6 N1 106.4(4)
C24 C25 S2 120.5(3)
C26 C25 S2 107.2(3)
C26 C25 C24 131.8(4)
C40 C39 H39 120.1
C38 C39 H39 120.1
C38 C39 C40 119.8(5)
N5 C27 C26 106.7(4)
C28 C27 N5 138.5(4)
C28 C27 C26 114.7(4)
N2 C7 C6 106.7(4)
C8 C7 N2 137.7(4)
C8 C7 C6 115.6(4)
C17 C18 H18 120.9
C19 C18 C17 118.2(4)
C19 C18 H18 120.9
N6 C40 C39 122.5(4)
N6 C40 H40 118.8
C39 C40 H40 118.8
C20 C19 H19 120.1
C18 C19 C20 119.7(4)
C18 C19 H19 120.1
C30 C29 S3 102.4(8)
C30 C29 C28 132.2(8)
C30A C29 S3A 110.1(13)
C30A C29 C28 127.6(14)
C28 C29 S3 125.3(4)
C28 C29 S3A 122.2(6)
C38 C37 H37 120.5
C38 C37 C36 119.1(4)
C36 C37 H37 120.5
N3 C16 C17 122.2(4)
N3 C16 H16 118.9
C17 C16 H16 118.9
N5 C35 H35A 109.5
N5 C35 H35B 109.5
N5 C35 H35C 109.5
H35A C35 H35B 109.5
H35A C35 H35C 109.5
H35B C35 H35C 109.5
N1 C13 H13A 109.5
N1 C13 H13B 109.5
N1 C13 H13C 109.5
H13A C13 H13B 109.5
H13A C13 H13C 109.5
H13B C13 H13C 109.5
C10 C11 H11 124.0
C12 C11 C10 112.0(6)
C12 C11 H11 124.0
N2 C15 H15A 109.5
N2 C15 H15B 109.5
N2 C15 H15C 109.5
H15A C15 H15B 109.5
H15A C15 H15C 109.5
H15B C15 H15C 109.5
C39 C38 C37 118.2(4)
C39 C38 H38 120.9
C37 C38 H38 120.9
N4 C33 H33A 109.5
N4 C33 H33B 109.5
N4 C33 H33C 109.5
H33A C33 H33B 109.5
H33A C33 H33C 109.5
H33B C33 H33C 109.5
N6 C36 C37 122.7(4)
N6 C36 H36 118.6
C37 C36 H36 118.6
S5 C12 H12 123.5
C11 C12 S5 112.9(4)
C11 C12 H12 123.5

loop_
_geom_bond_atom_site_label_1
_geom_bond_atom_site_label_2
_geom_bond_distance
C3 H3 0.9500
C3 C2 1.408(11)
C3 C4 1.388(11)
C2 H2 0.9500
C2 C1 1.366(9)
C1 H1 0.9500
C1 S6 1.714(8)
S6 C4 1.724(4)
C3A H3A 0.9500
C3A C2A 1.39(2)
C3A C4 1.398(19)
C2A H2A 0.9500
C2A C1A 1.364(18)
C1A H1A 0.9500
C1A S6A 1.719(19)
S6A C4 1.726(9)
C23 H23 0.9500
C23 C22 1.439(19)
C23 C24 1.358(14)
C22 H22 0.9500
C22 C21 1.348(10)
C21 H21 0.9500
C21 S1 1.745(9)
S1 C24 1.717(5)
C23A H23A 0.9500
C23A C22A 1.44(2)
C23A C24 1.37(2)
C22A H22A 0.9500
C22A C21A 1.352(18)
C21A H21A 0.9500
C21A S1A 1.753(19)
S1A C24 1.679(11)
C30 H30 0.9500
C30 C31 1.289(19)
C30 C29 1.348(17)
C31 H31 0.9500
C31 C32 1.351(10)
C32 H32 0.9500
C32 S3 1.756(8)
S3 C29 1.693(5)
C30A H30A 0.9500
C30A C31A 1.31(3)
C30A C29 1.39(2)
C31A H31A 0.9500
C31A C32A 1.35(2)
C32A H32A 0.9500
C32A S3A 1.791(17)
S3A C29 1.565(12)
I3 Pd2 2.6202(7)
I4 Pd2 2.5909(5)
I4A Pd2 2.605(3)
I3A Pd2 2.574(5)
I2 Pd1 2.6110(6)
I1 Pd1 2.6030(5)
I1A Pd1 2.554(4)
I2A Pd1 2.569(6)
Pd2 N6 2.105(3)
Pd2 C34 1.959(4)
Pd1 N3 2.112(3)
Pd1 C14 1.958(4)
S2 C28 1.741(4)
S2 C25 1.752(4)
S4 C8 1.741(5)
S4 C5 1.752(5)
S5 C9 1.729(5)
S5 C12 1.711(7)
N3 C20 1.349(6)
N3 C16 1.350(6)
N6 C40 1.346(6)
N6 C36 1.344(6)
N5 C34 1.351(5)
N5 C27 1.397(5)
N5 C35 1.465(5)
N4 C34 1.358(5)
N4 C26 1.408(5)
N4 C33 1.455(6)
N2 C14 1.349(6)
N2 C7 1.396(5)
N2 C15 1.466(6)
N1 C14 1.363(6)
N1 C6 1.411(5)
N1 C13 1.459(6)
C4 C5 1.443(6)
C24 C25 1.450(6)
C10 H10 0.9500
C10 C9 1.382(7)
C10 C11 1.410(7)
C8 C9 1.458(7)
C8 C7 1.385(6)
C28 C27 1.388(6)
C28 C29 1.458(6)
C20 H20 0.9500
C20 C19 1.390(6)
C17 H17 0.9500
C17 C18 1.400(7)
C17 C16 1.395(6)
C26 C25 1.378(6)
C26 C27 1.409(6)
C5 C6 1.384(6)
C6 C7 1.407(6)
C39 H39 0.9500
C39 C40 1.387(6)
C39 C38 1.377(7)
C18 H18 0.9500
C18 C19 1.386(7)
C40 H40 0.9500
C19 H19 0.9500
C37 H37 0.9500
C37 C38 1.388(7)
C37 C36 1.392(7)
C16 H16 0.9500
C35 H35A 0.9800
C35 H35B 0.9800
C35 H35C 0.9800
C13 H13A 0.9800
C13 H13B 0.9800
C13 H13C 0.9800
C11 H11 0.9500
C11 C12 1.342(9)
C15 H15A 0.9800
C15 H15B 0.9800
C15 H15C 0.9800
C38 H38 0.9500
C33 H33A 0.9800
C33 H33B 0.9800
C33 H33C 0.9800
C36 H36 0.9500
C12 H12 0.9500

loop_
_geom_torsion_atom_site_label_1
_geom_torsion_atom_site_label_2
_geom_torsion_atom_site_label_3
_geom_torsion_atom_site_label_4
_geom_torsion
C3 C2 C1 S6 -0.11(19)
C3 C4 C5 S4 147.7(4)
C3 C4 C5 C6 -32.0(8)
C2 C3 C4 S6 -0.2(4)
C2 C3 C4 C5 -177.9(5)
C2 C1 S6 C4 0.00(14)
C1 S6 C4 C3 0.1(3)
C1 S6 C4 C5 178.1(4)
S6 C4 C5 S4 -29.8(5)
S6 C4 C5 C6 150.5(4)
C3A C2A C1A S6A -0.1(5)
C3A C4 C5 S4 -17.7(10)
C3A C4 C5 C6 162.6(10)
C2A C3A C4 S6A -0.1(2)
C2A C3A C4 C5 177.3(8)
C2A C1A S6A C4 0.1(3)
C1A S6A C4 C3A -0.03(15)
C1A S6A C4 C5 -177.4(8)
S6A C4 C5 S4 159.1(5)
S6A C4 C5 C6 -20.6(8)
C23 C22 C21 S1 -0.1(2)
C23 C24 C25 S2 137.6(5)
C23 C24 C25 C26 -33.0(7)
C22 C23 C24 S1 -0.2(5)
C22 C23 C24 C25 -176.1(5)
C22 C21 S1 C24 -0.01(15)
C21 S1 C24 C23 0.1(3)
C21 S1 C24 C25 176.4(4)
S1 C24 C25 S2 -38.0(5)
S1 C24 C25 C26 151.4(4)
C23A C22A C21A S1A 0.0(2)
C23A C24 C25 S2 -34.1(9)
C23A C24 C25 C26 155.4(9)
C22A C23A C24 S1A 0.0(5)
C22A C23A C24 C25 175.4(9)
C22A C21A S1A C24 0.02(16)
C21A S1A C24 C23A 0.0(4)
C21A S1A C24 C25 -175.3(8)
S1A C24 C25 S2 140.8(5)
S1A C24 C25 C26 -29.8(8)
C30 C31 C32 S3 -0.3(4)
C31 C30 C29 S3 -0.2(2)
C31 C30 C29 C28 177.6(5)
C31 C32 S3 C29 0.2(3)
C32 S3 C29 C30 -0.05(14)
C32 S3 C29 C28 -178.0(4)
C30A C31A C32A S3A 0.0(5)
C31A C30A C29 S3A 0.0(3)
C31A C30A C29 C28 -178.6(7)
C31A C32A S3A C29 0.0(4)
C32A S3A C29 C30A -0.01(16)
C32A S3A C29 C28 178.7(7)
Pd2 N6 C40 C39 179.0(4)
Pd2 N6 C36 C37 179.8(4)
Pd1 N3 C20 C19 178.0(3)
Pd1 N3 C16 C17 -178.9(3)
S2 C28 C27 N5 175.7(5)
S2 C28 C27 C26 0.3(5)
S2 C28 C29 C30 -44.4(5)
S2 C28 C29 S3 132.9(3)
S2 C28 C29 C30A 131.1(7)
S2 C28 C29 S3A -47.3(7)
S4 C8 C9 S5 -53.5(5)
S4 C8 C9 C10 123.9(5)
S4 C8 C7 N2 177.8(5)
S4 C8 C7 C6 -0.4(5)
S4 C5 C6 N1 -179.6(5)
S4 C5 C6 C7 -1.2(5)
N3 C20 C19 C18 1.0(7)
N4 C26 C25 S2 -179.6(5)
N4 C26 C25 C24 -8.1(9)
N4 C26 C27 N5 2.7(5)
N4 C26 C27 C28 179.5(4)
N1 C6 C7 N2 1.3(5)
N1 C6 C7 C8 180.0(4)
C4 C3 C2 C1 0.2(4)
C4 C3A C2A C1A 0.1(4)
C4 C5 C6 N1 0.1(10)
C4 C5 C6 C7 178.5(5)
C24 C23 C22 C21 0.1(4)
C24 C23A C22A C21A 0.0(4)
C10 C11 C12 S5 -0.8(6)
C34 N5 C27 C28 -177.4(5)
C34 N5 C27 C26 -1.8(5)
C34 N4 C26 C25 174.0(5)
C34 N4 C26 C27 -2.7(5)
C8 S4 C5 C4 -178.9(4)
C8 S4 C5 C6 0.9(3)
C14 N2 C7 C8 -178.9(5)
C14 N2 C7 C6 -0.6(5)
C14 N1 C6 C5 176.9(5)
C14 N1 C6 C7 -1.5(5)
C28 S2 C25 C24 -169.8(4)
C28 S2 C25 C26 2.8(3)
C20 N3 C16 C17 -0.7(6)
C17 C18 C19 C20 -0.7(7)
C26 N4 C34 Pd2 -176.2(3)
C26 N4 C34 N5 1.6(5)
C5 S4 C8 C9 -177.0(4)
C5 S4 C8 C7 -0.3(4)
C5 C6 C7 N2 -177.6(4)
C5 C6 C7 C8 1.1(6)
C9 S5 C12 C11 1.0(5)
C9 C10 C11 C12 0.0(6)
C9 C8 C7 N2 -6.0(10)
C9 C8 C7 C6 175.8(5)
C6 N1 C14 Pd1 -176.3(3)
C6 N1 C14 N2 1.1(5)
C25 S2 C28 C27 -1.8(3)
C25 S2 C28 C29 176.5(4)
C25 C26 C27 N5 -174.9(4)
C25 C26 C27 C28 1.9(6)
C27 N5 C34 Pd2 177.9(3)
C27 N5 C34 N4 0.1(5)
C27 C28 C29 C30 133.4(5)
C27 C28 C29 S3 -49.3(7)
C27 C28 C29 C30A -51.1(9)
C27 C28 C29 S3A 130.4(6)
C27 C26 C25 S2 -3.1(5)
C27 C26 C25 C24 168.4(4)
C7 N2 C14 Pd1 177.2(3)
C7 N2 C14 N1 -0.3(5)
C7 C8 C9 S5 130.7(5)
C7 C8 C9 C10 -51.8(8)
C18 C17 C16 N3 1.0(7)
C40 N6 C36 C37 -1.6(7)
C40 C39 C38 C37 -0.9(8)
C29 C30 C31 C32 0.3(4)
C29 C30A C31A C32A 0.0(5)
C29 C28 C27 N5 -2.2(9)
C29 C28 C27 C26 -177.6(5)
C16 N3 C20 C19 -0.3(7)
C16 C17 C18 C19 -0.3(7)
C35 N5 C34 Pd2 -1.6(6)
C35 N5 C34 N4 -179.5(4)
C35 N5 C27 C28 2.2(8)
C35 N5 C27 C26 177.8(4)
C13 N1 C14 Pd1 3.6(6)
C13 N1 C14 N2 -178.9(4)
C13 N1 C6 C5 -3.0(9)
C13 N1 C6 C7 178.6(4)
C11 C10 C9 S5 0.7(5)
C11 C10 C9 C8 -177.0(5)
C15 N2 C14 Pd1 0.3(7)
C15 N2 C14 N1 -177.3(4)
C15 N2 C7 C8 -2.0(9)
C15 N2 C7 C6 176.3(4)
C38 C39 C40 N6 0.9(8)
C38 C37 C36 N6 1.6(8)
C33 N4 C34 Pd2 7.5(6)
C33 N4 C34 N5 -174.7(4)
C33 N4 C26 C25 -9.8(8)
C33 N4 C26 C27 173.5(4)
C36 N6 C40 C39 0.3(7)
C36 C37 C38 C39 -0.3(8)
C12 S5 C9 C10 -1.0(4)
C12 S5 C9 C8 176.9(4)
